data_7104518
loop_
_publ_author_name
'Kobayashi, Toyoharu'
'Takeuchi, Kenichi'
'Miwa, Junichi'
'Tsuchikawa, Hiroshi'
'Katsumura, Shigeo'

_publ_section_title
;
 Efficient synthesis of 2,4,5-trisubstituted 2,5-chiral
 tetrahydropyridines using a one-pot asymmetric azaelectrocyclization
 protocol.
;
_journal_issue 23
_journal_name_full 'Chemical communications (Cambridge, England)'
_journal_page_first 3363
_journal_page_last 3365
_journal_paper_doi 10.1039/b900897g
_journal_volume 34
_journal_year 2009
_chemical_formula_moiety 'C28 H33 N O3 '
_chemical_formula_sum 'C28 H33 N O3'
_chemical_formula_weight 431.57
_space_group_IT_number 14
_symmetry_cell_setting monoclinic
_symmetry_Int_Tables_number 14
_symmetry_space_group_name_Hall '-P 2ybc'
_symmetry_space_group_name_H-M 'P 1 21/c 1'
_cell_angle_alpha 90.0000
_cell_angle_beta 102.9857(8)
_cell_angle_gamma 90.0000
_cell_formula_units_Z 4
_cell_length_a 16.2710(3)
_cell_length_b 8.83139(16)
_cell_length_c 17.4864(3)
_cell_measurement_reflns_used 20476
_cell_measurement_temperature 296.1
_cell_measurement_theta_max 68.2
_cell_measurement_theta_min 3.4
_cell_volume 2448.45(8)
_computing_cell_refinement PROCESS-AUTO
_computing_data_collection PROCESS-AUTO
_computing_data_reduction CrystalStructure
_computing_publication_material 'CrystalStructure 3.8'
_computing_structure_refinement CRYSTALS
_computing_structure_solution SIR92
_diffrn_detector_area_resol_mean 10.00
_diffrn_measured_fraction_theta_full 0.994
_diffrn_measured_fraction_theta_max 0.994
_diffrn_measurement_device_type 'Rigaku RAXIS-RAPID'
_diffrn_measurement_method \w
_diffrn_radiation_type 'Cu K\a'
_diffrn_radiation_wavelength 1.54187
_diffrn_reflns_av_R_equivalents 0.050
_diffrn_reflns_limit_h_max 19
_diffrn_reflns_limit_h_min -18
_diffrn_reflns_limit_k_max 10
_diffrn_reflns_limit_k_min -10
_diffrn_reflns_limit_l_max 21
_diffrn_reflns_limit_l_min -21
_diffrn_reflns_number 23572
_diffrn_reflns_theta_full 68.19
_diffrn_reflns_theta_max 68.19
_exptl_absorpt_coefficient_mu 0.593
_exptl_absorpt_correction_T_max 0.852
_exptl_absorpt_correction_T_min 0.608
_exptl_absorpt_correction_type multi-scan
_exptl_absorpt_process_details
;
Higashi, T. (1995). Program for Absorption Correction.
Rigaku Corporation, Tokyo, Japan.
;
_exptl_crystal_colour colorless
_exptl_crystal_density_diffrn 1.171
_exptl_crystal_density_method 'not measured'
_exptl_crystal_description unknown
_exptl_crystal_F_000 928.00
_exptl_crystal_size_max 0.68
_exptl_crystal_size_mid 0.46
_exptl_crystal_size_min 0.27
_refine_diff_density_max 0.29
_refine_diff_density_min -0.27
_refine_ls_extinction_coef 299(31)
_refine_ls_extinction_method 'Larson (1970) Crystallographic Computing eq. 22'
_refine_ls_goodness_of_fit_ref 1.004
_refine_ls_hydrogen_treatment refall
_refine_ls_number_parameters 323
_refine_ls_number_reflns 4462
_refine_ls_R_factor_gt 0.0500
_refine_ls_shift/su_max 0.0000
_refine_ls_structure_factor_coef Fsqd
_refine_ls_weighting_details 'w = 1/[0.0030Fo^2^ + 1.0000\s(Fo^2^)]/(4Fo^2^)'
_refine_ls_weighting_scheme calc
_refine_ls_wR_factor_ref 0.1743
_reflns_number_gt 3221
_reflns_number_total 4462
_reflns_threshold_expression F^2^>2.0\s(F^2^)
_cod_data_source_file b900897g.txt
_cod_data_source_block '_090226'
_cod_original_formula_sum 'C28 H33 N O3 '
_cod_database_code 7104518

loop_
_symmetry_equiv_pos_site_id
_symmetry_equiv_pos_as_xyz
1 +X,+Y,+Z
2 -X,1/2+Y,1/2-Z
3 -X,-Y,-Z
4 +X,1/2-Y,1/2+Z

loop_
_atom_site_label
_atom_site_type_symbol
_atom_site_fract_x
_atom_site_fract_y
_atom_site_fract_z
_atom_site_U_iso_or_equiv
_atom_site_adp_type
_atom_site_occupancy
_atom_site_symmetry_multiplicity
_atom_site_calc_flag
_atom_site_refinement_flags
_atom_site_disorder_assembly
_atom_site_disorder_group
O(2) O 0.14744(8) 0.34684(14) 0.42940(7) 0.0591(3) Uani 1.00 1 d . . .
O(8) O 0.07675(9) -0.08820(17) 0.28334(8) 0.0739(4) Uani 1.00 1 d . . .
O(16) O 0.02695(10) -0.2144(2) 0.37454(9) 0.0841(5) Uani 1.00 1 d . . .
N(1) N 0.22600(8) 0.18863(15) 0.52367(7) 0.0458(3) Uani 1.00 1 d . . .
C(3) C 0.20971(10) 0.22697(19) 0.44141(9) 0.0487(4) Uani 1.00 1 d . . .
C(4) C 0.12151(10) -0.0055(2) 0.41288(10) 0.0519(4) Uani 1.00 1 d . . .
C(5) C 0.19538(10) 0.0244(2) 0.62518(9) 0.0512(4) Uani 1.00 1 d . . .
C(6) C 0.23167(11) 0.34173(19) 0.55916(9) 0.0510(4) Uani 1.00 1 d . . .
C(7) C 0.18156(11) 0.09766(19) 0.38450(9) 0.0515(4) Uani 1.00 1 d . . .
C(9) C 0.16516(12) 0.4368(2) 0.49972(10) 0.0584(5) Uani 1.00 1 d . . .
C(10) C 0.31393(11) 0.4234(2) 0.56226(9) 0.0526(4) Uani 1.00 1 d . . .
C(11) C 0.29994(13) 0.5609(2) 0.52293(11) 0.0598(5) Uani 1.00 1 d . . .
C(12) C 0.15743(10) 0.1029(2) 0.54813(9) 0.0499(4) Uani 1.00 1 d . . .
C(13) C 0.11317(10) -0.0048(2) 0.48653(10) 0.0537(4) Uani 1.00 1 d . . .
C(14) C 0.25566(12) -0.0870(2) 0.62759(11) 0.0589(5) Uani 1.00 1 d . . .
C(15) C 0.39562(12) 0.3772(2) 0.60014(10) 0.0573(4) Uani 1.00 1 d . . .
C(17) C 0.25860(12) 0.0083(2) 0.37060(12) 0.0634(5) Uani 1.00 1 d . . .
C(18) C 0.06979(12) -0.1156(2) 0.35677(11) 0.0604(5) Uani 1.00 1 d . . .
C(19) C 0.36698(16) 0.6564(2) 0.52006(13) 0.0726(6) Uani 1.00 1 d . . .
C(20) C 0.41228(12) 0.2241(2) 0.64006(12) 0.0644(5) Uani 1.00 1 d . . .
C(21) C 0.46098(14) 0.4763(2) 0.59723(13) 0.0708(6) Uani 1.00 1 d . . .
C(22) C 0.20793(14) 0.5869(2) 0.48938(12) 0.0679(5) Uani 1.00 1 d . . .
C(23) C 0.17273(14) 0.0646(2) 0.69419(11) 0.0678(5) Uani 1.00 1 d . . .
C(24) C 0.44744(16) 0.6137(2) 0.55831(14) 0.0778(7) Uani 1.00 1 d . . .
C(25) C 0.29355(14) -0.1558(2) 0.69713(13) 0.0742(6) Uani 1.00 1 d . . .
C(26) C 0.03064(15) -0.1853(3) 0.22104(13) 0.0852(7) Uani 1.00 1 d . . .
C(27) C 0.21079(17) -0.0039(3) 0.76396(12) 0.0859(7) Uani 1.00 1 d . . .
C(28) C 0.27113(17) -0.1135(2) 0.76599(13) 0.0840(7) Uani 1.00 1 d . . .
C(29) C 0.44486(19) 0.1131(3) 0.58792(18) 0.0975(9) Uani 1.00 1 d . . .
C(30) C 0.05824(16) -0.1490(4) 0.14976(14) 0.1099(10) Uani 1.00 1 d . . .
C(31) C 0.47121(15) 0.2339(3) 0.72044(15) 0.0973(8) Uani 1.00 1 d . . .
C(32) C 0.3042(2) 0.0815(3) 0.3153(2) 0.1204(12) Uani 1.00 1 d . . .
H(1) H 0.5166 0.4479 0.6231 0.084 Uiso 1.00 1 c R . .
H(2) H 0.0773 -0.0788 0.5012 0.063 Uiso 1.00 1 c R . .
H(3) H 0.2707 -0.1159 0.5802 0.070 Uiso 1.00 1 c R . .
H(4) H 0.3575 0.7492 0.4920 0.090 Uiso 1.00 1 c R . .
H(5) H 0.4939 0.6785 0.5575 0.096 Uiso 1.00 1 c R . .
H(6) H 0.1305 0.1395 0.6929 0.083 Uiso 1.00 1 c R . .
H(7) H 0.3347 -0.2327 0.6981 0.086 Uiso 1.00 1 c R . .
H(8) H 0.1950 0.0243 0.8111 0.103 Uiso 1.00 1 c R . .
H(9) H 0.2975 -0.1588 0.8146 0.097 Uiso 1.00 1 c R . .
H(10) H 0.2192 0.3384 0.6097 0.060 Uiso 1.00 1 c R . .
H(11) H 0.1532 0.1389 0.3355 0.061 Uiso 1.00 1 c R . .
H(12) H 0.1153 0.4515 0.5184 0.068 Uiso 1.00 1 c R . .
H(13) H 0.1174 0.1745 0.5577 0.059 Uiso 1.00 1 c R . .
H(14) H 0.2967 -0.0043 0.4200 0.076 Uiso 1.00 1 c R . .
H(15) H 0.2400 -0.0881 0.3495 0.076 Uiso 1.00 1 c R . .
H(16) H 0.1981 0.6117 0.4352 0.080 Uiso 1.00 1 c R . .
H(17) H 0.1875 0.6661 0.5168 0.079 Uiso 1.00 1 c R . .
H(18) H 0.0433 -0.2884 0.2341 0.099 Uiso 1.00 1 c R . .
H(19) H -0.0284 -0.1692 0.2136 0.099 Uiso 1.00 1 c R . .
H(20) H 0.3598 0.1855 0.6466 0.075 Uiso 1.00 1 c R . .
H(21) H 0.3998 0.0621 0.5536 0.116 Uiso 1.00 1 c R . .
H(22) H 0.4801 0.0412 0.6200 0.115 Uiso 1.00 1 c R . .
H(23) H 0.4769 0.1679 0.5579 0.115 Uiso 1.00 1 c R . .
H(24) H 0.0230 -0.0713 0.1226 0.130 Uiso 1.00 1 c R . .
H(25) H 0.0553 -0.2352 0.1168 0.130 Uiso 1.00 1 c R . .
H(26) H 0.1148 -0.1137 0.1639 0.130 Uiso 1.00 1 c R . .
H(27) H 0.5277 0.2217 0.7153 0.112 Uiso 1.00 1 c R . .
H(28) H 0.4581 0.1569 0.7537 0.112 Uiso 1.00 1 c R . .
H(29) H 0.4650 0.3303 0.7425 0.112 Uiso 1.00 1 c R . .
H(30) H 0.2810 0.0494 0.2631 0.156 Uiso 1.00 1 c R . .
H(31) H 0.3623 0.0560 0.3293 0.156 Uiso 1.00 1 c R . .
H(32) H 0.2979 0.1880 0.3189 0.156 Uiso 1.00 1 c R . .
H(33) H 0.2602 0.2678 0.4311 0.057 Uiso 1.00 1 c R . .

loop_
_atom_site_aniso_label
_atom_site_aniso_U_11
_atom_site_aniso_U_22
_atom_site_aniso_U_33
_atom_site_aniso_U_12
_atom_site_aniso_U_13
_atom_site_aniso_U_23
O(2) 0.0694(7) 0.0522(7) 0.0474(6) 0.0154(5) -0.0045(5) -0.0036(5)
O(8) 0.0782(9) 0.0863(10) 0.0512(7) -0.0158(7) 0.0016(6) -0.0175(6)
O(16) 0.0854(10) 0.0863(10) 0.0739(9) -0.0250(8) 0.0036(7) -0.0105(7)
N(1) 0.0500(7) 0.0465(7) 0.0385(6) 0.0026(5) 0.0049(5) -0.0014(5)
C(3) 0.0532(8) 0.0493(9) 0.0409(7) 0.0083(7) 0.0050(6) 0.0013(6)
C(4) 0.0482(8) 0.0539(9) 0.0490(8) 0.0052(7) 0.0009(6) -0.0040(7)
C(5) 0.0549(9) 0.0536(9) 0.0436(8) -0.0038(7) 0.0083(7) -0.0009(7)
C(6) 0.0591(9) 0.0502(9) 0.0417(8) 0.0047(7) 0.0068(7) -0.0041(6)
C(7) 0.0577(9) 0.0527(9) 0.0411(8) 0.0049(7) 0.0046(6) -0.0021(6)
C(9) 0.0651(10) 0.0563(10) 0.0502(9) 0.0156(8) 0.0056(7) -0.0060(7)
C(10) 0.0640(10) 0.0499(9) 0.0417(8) 0.0006(7) 0.0075(7) -0.0066(6)
C(11) 0.0826(12) 0.0475(9) 0.0500(9) 0.0053(8) 0.0164(8) -0.0063(7)
C(12) 0.0487(8) 0.0547(9) 0.0450(8) 0.0041(7) 0.0080(6) -0.0015(7)
C(13) 0.0471(8) 0.0577(10) 0.0532(9) -0.0007(7) 0.0043(7) 0.0013(7)
C(14) 0.0618(10) 0.0565(10) 0.0554(10) 0.0015(8) 0.0070(8) 0.0026(7)
C(15) 0.0606(10) 0.0579(10) 0.0510(9) -0.0026(8) 0.0072(7) -0.0042(7)
C(17) 0.0636(10) 0.0611(11) 0.0652(11) 0.0052(8) 0.0137(9) -0.0121(8)
C(18) 0.0543(9) 0.0643(11) 0.0569(10) -0.0014(8) 0.0002(7) -0.0060(8)
C(19) 0.1026(16) 0.0489(10) 0.0722(12) -0.0025(10) 0.0319(11) -0.0026(9)
C(20) 0.0548(9) 0.0669(11) 0.0649(11) 0.0000(8) -0.0004(8) 0.0097(9)
C(21) 0.0671(11) 0.0695(13) 0.0746(12) -0.0056(10) 0.0131(10) -0.0061(10)
C(22) 0.0908(13) 0.0484(10) 0.0594(10) 0.0156(9) 0.0057(9) -0.0037(8)
C(23) 0.0829(13) 0.0717(12) 0.0517(10) 0.0000(10) 0.0210(9) 0.0004(8)
C(24) 0.0881(15) 0.0627(12) 0.0887(15) -0.0159(11) 0.0324(12) -0.0098(11)
C(25) 0.0735(12) 0.0652(12) 0.0737(13) 0.0003(10) -0.0053(10) 0.0141(10)
C(26) 0.0769(13) 0.1063(18) 0.0639(12) -0.0154(13) -0.0022(10) -0.0326(12)
C(27) 0.123(2) 0.0885(16) 0.0470(10) -0.0086(15) 0.0210(11) 0.0052(10)
C(28) 0.1040(17) 0.0823(15) 0.0548(12) -0.0155(14) -0.0049(11) 0.0200(10)
C(29) 0.108(2) 0.0695(15) 0.1085(19) 0.0159(14) 0.0115(15) 0.0007(13)
C(30) 0.0771(15) 0.180(3) 0.0671(14) 0.0007(17) 0.0045(11) -0.0488(17)
C(31) 0.0846(15) 0.117(2) 0.0763(15) 0.0034(15) -0.0118(12) 0.0155(14)
C(32) 0.133(2) 0.112(2) 0.145(2) 0.0230(19) 0.091(2) 0.0079(19)

loop_
_atom_type_symbol
_atom_type_description
_atom_type_scat_dispersion_real
_atom_type_scat_dispersion_imag
_atom_type_scat_source
C C 0.018 0.009
;
International Tables for Crystallography
(1992, Vol. C, Tables 4.2.6.8 and 6.1.1.4)
;
H H 0.000 0.000
;
International Tables for Crystallography
(1992, Vol. C, Table 6.1.1.4)
;
N N 0.031 0.018
;
International Tables for Crystallography
(1992, Vol. C, Tables 4.2.6.8 and 6.1.1.4)
;
O O 0.049 0.032
;
International Tables for Crystallography
(1992, Vol. C, Tables 4.2.6.8 and 6.1.1.4)
;

loop_
_geom_angle_atom_site_label_1
_geom_angle_atom_site_label_2
_geom_angle_atom_site_label_3
_geom_angle
_geom_angle_publ_flag
_geom_angle_site_symmetry_1
_geom_angle_site_symmetry_2
_geom_angle_site_symmetry_3
C(3) O(2) C(9) 106.29(11) yes . . .
C(18) O(8) C(26) 118.15(17) yes . . .
C(3) N(1) C(6) 100.58(11) yes . . .
C(3) N(1) C(12) 115.10(11) yes . . .
C(6) N(1) C(12) 108.89(13) yes . . .
O(2) C(3) N(1) 106.38(13) yes . . .
O(2) C(3) C(7) 110.93(11) yes . . .
N(1) C(3) C(7) 115.99(13) yes . . .
C(7) C(4) C(13) 122.38(14) yes . . .
C(7) C(4) C(18) 119.30(15) yes . . .
C(13) C(4) C(18) 118.32(16) yes . . .
C(12) C(5) C(14) 119.76(15) yes . . .
C(12) C(5) C(23) 121.42(16) yes . . .
C(14) C(5) C(23) 118.79(15) yes . . .
N(1) C(6) C(9) 104.03(11) yes . . .
N(1) C(6) C(10) 114.95(14) yes . . .
C(9) C(6) C(10) 104.05(13) yes . . .
C(3) C(7) C(4) 111.31(14) yes . . .
C(3) C(7) C(17) 110.58(13) yes . . .
C(4) C(7) C(17) 110.71(14) yes . . .
O(2) C(9) C(6) 104.34(13) yes . . .
O(2) C(9) C(22) 112.80(15) yes . . .
C(6) C(9) C(22) 106.18(14) yes . . .
C(6) C(10) C(11) 110.75(14) yes . . .
C(6) C(10) C(15) 127.93(15) yes . . .
C(11) C(10) C(15) 121.30(17) yes . . .
C(10) C(11) C(19) 120.41(17) yes . . .
C(10) C(11) C(22) 111.47(17) yes . . .
C(19) C(11) C(22) 128.10(17) yes . . .
N(1) C(12) C(5) 107.81(11) yes . . .
N(1) C(12) C(13) 112.79(13) yes . . .
C(5) C(12) C(13) 112.51(14) yes . . .
C(4) C(13) C(12) 124.43(16) yes . . .
C(5) C(14) C(25) 121.01(19) yes . . .
C(10) C(15) C(20) 121.83(16) yes . . .
C(10) C(15) C(21) 116.82(17) yes . . .
C(20) C(15) C(21) 121.32(16) yes . . .
C(7) C(17) C(32) 114.81(18) yes . . .
O(8) C(18) O(16) 124.06(17) yes . . .
O(8) C(18) C(4) 110.80(16) yes . . .
O(16) C(18) C(4) 125.13(18) yes . . .
C(11) C(19) C(24) 118.91(19) yes . . .
C(15) C(20) C(29) 110.51(19) yes . . .
C(15) C(20) C(31) 112.71(18) yes . . .
C(29) C(20) C(31) 111.19(19) yes . . .
C(15) C(21) C(24) 122.17(19) yes . . .
C(9) C(22) C(11) 105.23(15) yes . . .
C(5) C(23) C(27) 120.3(2) yes . . .
C(19) C(24) C(21) 120.4(2) yes . . .
C(14) C(25) C(28) 119.7(2) yes . . .
O(8) C(26) C(30) 107.8(2) yes . . .
C(23) C(27) C(28) 120.6(2) yes . . .
C(25) C(28) C(27) 119.6(2) yes . . .
O(2) C(3) H(33) 107.5 no . . .
N(1) C(3) H(33) 107.7 no . . .
C(7) C(3) H(33) 108.0 no . . .
N(1) C(6) H(10) 110.8 no . . .
C(9) C(6) H(10) 111.9 no . . .
C(10) C(6) H(10) 110.7 no . . .
C(3) C(7) H(11) 108.5 no . . .
C(4) C(7) H(11) 108.1 no . . .
C(17) C(7) H(11) 107.5 no . . .
O(2) C(9) H(12) 110.3 no . . .
C(6) C(9) H(12) 111.2 no . . .
C(22) C(9) H(12) 111.7 no . . .
N(1) C(12) H(13) 107.5 no . . .
C(5) C(12) H(13) 107.8 no . . .
C(13) C(12) H(13) 108.2 no . . .
C(4) C(13) H(2) 117.6 no . . .
C(12) C(13) H(2) 118.0 no . . .
C(5) C(14) H(3) 119.0 no . . .
C(25) C(14) H(3) 120.0 no . . .
C(7) C(17) H(14) 107.6 no . . .
C(7) C(17) H(15) 108.6 no . . .
C(32) C(17) H(14) 108.9 no . . .
C(32) C(17) H(15) 107.4 no . . .
H(14) C(17) H(15) 109.5 no . . .
C(11) C(19) H(4) 120.3 no . . .
C(24) C(19) H(4) 120.8 no . . .
C(15) C(20) H(20) 107.6 no . . .
C(29) C(20) H(20) 106.6 no . . .
C(31) C(20) H(20) 107.9 no . . .
C(15) C(21) H(1) 118.2 no . . .
C(24) C(21) H(1) 119.6 no . . .
C(9) C(22) H(16) 109.8 no . . .
C(9) C(22) H(17) 111.0 no . . .
C(11) C(22) H(16) 110.8 no . . .
C(11) C(22) H(17) 110.4 no . . .
H(16) C(22) H(17) 109.5 no . . .
C(5) C(23) H(6) 119.3 no . . .
C(27) C(23) H(6) 120.4 no . . .
C(19) C(24) H(5) 119.9 no . . .
C(21) C(24) H(5) 119.7 no . . .
C(14) C(25) H(7) 120.4 no . . .
C(28) C(25) H(7) 119.9 no . . .
O(8) C(26) H(18) 109.7 no . . .
O(8) C(26) H(19) 110.4 no . . .
C(30) C(26) H(18) 109.1 no . . .
C(30) C(26) H(19) 110.4 no . . .
H(18) C(26) H(19) 109.5 no . . .
C(23) C(27) H(8) 119.9 no . . .
C(28) C(27) H(8) 119.6 no . . .
C(25) C(28) H(9) 120.6 no . . .
C(27) C(28) H(9) 119.8 no . . .
C(20) C(29) H(21) 111.3 no . . .
C(20) C(29) H(22) 108.9 no . . .
C(20) C(29) H(23) 108.2 no . . .
H(21) C(29) H(22) 109.5 no . . .
H(21) C(29) H(23) 109.5 no . . .
H(22) C(29) H(23) 109.5 no . . .
C(26) C(30) H(24) 108.7 no . . .
C(26) C(30) H(25) 111.1 no . . .
C(26) C(30) H(26) 108.5 no . . .
H(24) C(30) H(25) 109.5 no . . .
H(24) C(30) H(26) 109.5 no . . .
H(25) C(30) H(26) 109.5 no . . .
C(20) C(31) H(27) 109.3 no . . .
C(20) C(31) H(28) 110.2 no . . .
C(20) C(31) H(29) 109.0 no . . .
H(27) C(31) H(28) 109.5 no . . .
H(27) C(31) H(29) 109.5 no . . .
H(28) C(31) H(29) 109.5 no . . .
C(17) C(32) H(30) 110.3 no . . .
C(17) C(32) H(31) 110.0 no . . .
C(17) C(32) H(32) 108.0 no . . .
H(30) C(32) H(31) 109.5 no . . .
H(30) C(32) H(32) 109.5 no . . .
H(31) C(32) H(32) 109.5 no . . .

loop_
_geom_bond_atom_site_label_1
_geom_bond_atom_site_label_2
_geom_bond_distance
_geom_bond_publ_flag
_geom_bond_site_symmetry_1
_geom_bond_site_symmetry_2
O(2) C(3) 1.448(2) yes . .
O(2) C(9) 1.437(2) yes . .
O(8) C(18) 1.336(2) yes . .
O(8) C(26) 1.455(2) yes . .
O(16) C(18) 1.200(2) yes . .
N(1) C(3) 1.4431(19) yes . .
N(1) C(6) 1.482(2) yes . .
N(1) C(12) 1.488(2) yes . .
C(3) C(7) 1.516(2) yes . .
C(4) C(7) 1.500(2) yes . .
C(4) C(13) 1.325(2) yes . .
C(4) C(18) 1.499(2) yes . .
C(5) C(12) 1.518(2) yes . .
C(5) C(14) 1.383(2) yes . .
C(5) C(23) 1.385(2) yes . .
C(6) C(9) 1.565(2) yes . .
C(6) C(10) 1.511(2) yes . .
C(7) C(17) 1.546(2) yes . .
C(9) C(22) 1.527(2) yes . .
C(10) C(11) 1.389(2) yes . .
C(10) C(15) 1.406(2) yes . .
C(11) C(19) 1.389(3) yes . .
C(11) C(22) 1.498(2) yes . .
C(12) C(13) 1.495(2) yes . .
C(14) C(25) 1.375(2) yes . .
C(15) C(20) 1.518(2) yes . .
C(15) C(21) 1.387(3) yes . .
C(17) C(32) 1.491(4) yes . .
C(19) C(24) 1.382(3) yes . .
C(20) C(29) 1.513(3) yes . .
C(20) C(31) 1.516(2) yes . .
C(21) C(24) 1.385(3) yes . .
C(23) C(27) 1.378(2) yes . .
C(25) C(28) 1.386(3) yes . .
C(26) C(30) 1.452(3) yes . .
C(27) C(28) 1.373(3) yes . .
C(3) H(33) 0.950 no . .
C(6) H(10) 0.950 no . .
C(7) H(11) 0.950 no . .
C(9) H(12) 0.950 no . .
C(12) H(13) 0.950 no . .
C(13) H(2) 0.950 no . .
C(14) H(3) 0.950 no . .
C(17) H(14) 0.950 no . .
C(17) H(15) 0.950 no . .
C(19) H(4) 0.950 no . .
C(20) H(20) 0.950 no . .
C(21) H(1) 0.950 no . .
C(22) H(16) 0.950 no . .
C(22) H(17) 0.950 no . .
C(23) H(6) 0.950 no . .
C(24) H(5) 0.950 no . .
C(25) H(7) 0.950 no . .
C(26) H(18) 0.950 no . .
C(26) H(19) 0.950 no . .
C(27) H(8) 0.950 no . .
C(28) H(9) 0.950 no . .
C(29) H(21) 0.950 no . .
C(29) H(22) 0.950 no . .
C(29) H(23) 0.950 no . .
C(30) H(24) 0.950 no . .
C(30) H(25) 0.950 no . .
C(30) H(26) 0.950 no . .
C(31) H(27) 0.950 no . .
C(31) H(28) 0.950 no . .
C(31) H(29) 0.950 no . .
C(32) H(30) 0.950 no . .
C(32) H(31) 0.950 no . .
C(32) H(32) 0.950 no . .

loop_
_geom_contact_atom_site_label_1
_geom_contact_atom_site_label_2
_geom_contact_distance
_geom_contact_publ_flag
_geom_contact_site_symmetry_1
_geom_contact_site_symmetry_2
O(2) C(26) 3.460(2) ? . 2_555
O(2) C(27) 3.563(2) ? . 4_554
O(2) C(30) 3.322(2) ? . 2_555
O(16) C(23) 3.463(2) ? . 3_556
C(21) C(24) 3.474(3) ? . 3_666
C(23) O(16) 3.463(2) ? . 3_556
C(24) C(21) 3.474(3) ? . 3_666
C(24) C(24) 3.562(3) ? . 3_666
C(26) O(2) 3.460(2) ? . 2_545
C(27) O(2) 3.563(2) ? . 4_555
C(30) O(2) 3.322(2) ? . 2_545
O(2) H(8) 2.625 ? . 4_554
O(2) H(19) 2.802 ? . 2_555
O(2) H(24) 2.812 ? . 2_555
O(2) H(25) 3.296 ? . 2_555
O(8) H(6) 3.519 ? . 3_556
O(8) H(18) 3.264 ? . 2_555
O(16) H(6) 2.652 ? . 3_556
O(16) H(13) 2.879 ? . 3_556
O(16) H(16) 3.148 ? . 1_545
O(16) H(17) 3.347 ? . 1_545
O(16) H(24) 3.258 ? . 2_545
C(3) H(8) 3.136 ? . 4_554
C(4) H(16) 3.594 ? . 1_545
C(4) H(17) 3.462 ? . 1_545
C(5) H(25) 3.404 ? . 4_545
C(7) H(19) 3.387 ? . 2_555
C(9) H(8) 3.457 ? . 4_554
C(9) H(24) 3.318 ? . 2_555
C(9) H(26) 3.523 ? . 4_555
C(11) H(3) 3.097 ? . 1_565
C(11) H(7) 3.500 ? . 1_565
C(13) H(2) 3.239 ? . 3_556
C(13) H(17) 3.146 ? . 1_545
C(13) H(25) 3.509 ? . 4_545
C(14) H(4) 3.497 ? . 1_545
C(14) H(17) 2.962 ? . 1_545
C(14) H(25) 3.584 ? . 4_545
C(17) H(4) 3.286 ? . 1_545
C(17) H(9) 3.341 ? . 4_544
C(18) H(6) 3.186 ? . 3_556
C(18) H(16) 3.279 ? . 1_545
C(18) H(17) 3.578 ? . 1_545
C(18) H(18) 3.599 ? . 2_555
C(19) H(1) 3.583 ? . 3_666
C(19) H(3) 2.889 ? . 1_565
C(19) H(7) 3.416 ? . 1_565
C(19) H(9) 3.516 ? . 4_554
C(19) H(14) 3.528 ? . 1_565
C(19) H(23) 3.505 ? . 3_666
C(21) H(5) 3.260 ? . 3_666
C(21) H(28) 3.087 ? . 2_656
C(22) H(3) 3.119 ? . 1_565
C(22) H(8) 3.230 ? . 4_554
C(23) H(18) 3.397 ? . 4_545
C(23) H(19) 3.267 ? . 3_556
C(23) H(25) 3.575 ? . 4_545
C(23) H(32) 3.418 ? . 4_555
C(24) H(1) 3.397 ? . 3_666
C(24) H(5) 3.542 ? . 3_666
C(24) H(23) 3.240 ? . 3_666
C(24) H(28) 3.323 ? . 2_656
C(25) H(17) 3.599 ? . 1_545
C(25) H(26) 3.490 ? . 4_545
C(25) H(27) 3.157 ? . 2_646
C(26) H(6) 3.329 ? . 3_556
C(26) H(11) 3.317 ? . 2_545
C(27) H(16) 3.193 ? . 4_555
C(27) H(18) 3.229 ? . 4_545
C(27) H(19) 3.439 ? . 3_556
C(27) H(32) 3.178 ? . 4_555
C(27) H(33) 3.533 ? . 4_555
C(28) H(15) 3.110 ? . 4_545
C(28) H(16) 3.428 ? . 4_555
C(28) H(27) 3.529 ? . 2_646
C(29) H(5) 3.463 ? . 3_666
C(29) H(31) 3.482 ? . 3_656
C(30) H(12) 3.183 ? . 4_554
C(30) H(17) 3.471 ? . 4_554
C(31) H(7) 3.174 ? . 2_656
C(31) H(31) 3.424 ? . 4_555
C(32) H(29) 3.252 ? . 4_554
H(1) C(19) 3.583 ? . 3_666
H(1) C(24) 3.397 ? . 3_666
H(1) H(5) 3.319 ? . 3_666
H(1) H(9) 3.122 ? . 2_656
H(1) H(28) 2.795 ? . 2_656
H(2) C(13) 3.239 ? . 3_556
H(2) H(2) 2.866 ? . 3_556
H(2) H(13) 3.215 ? . 3_556
H(2) H(17) 2.854 ? . 1_545
H(2) H(25) 2.689 ? . 4_545
H(3) C(11) 3.097 ? . 1_545
H(3) C(19) 2.889 ? . 1_545
H(3) C(22) 3.119 ? . 1_545
H(3) H(4) 2.603 ? . 1_545
H(3) H(16) 3.502 ? . 1_545
H(3) H(17) 2.469 ? . 1_545
H(4) C(14) 3.497 ? . 1_565
H(4) C(17) 3.286 ? . 1_565
H(4) H(3) 2.603 ? . 1_565
H(4) H(9) 3.139 ? . 4_554
H(4) H(14) 2.597 ? . 1_565
H(4) H(15) 3.128 ? . 1_565
H(4) H(21) 2.989 ? . 1_565
H(4) H(23) 3.101 ? . 3_666
H(5) C(21) 3.260 ? . 3_666
H(5) C(24) 3.542 ? . 3_666
H(5) C(29) 3.463 ? . 3_666
H(5) H(1) 3.319 ? . 3_666
H(5) H(22) 3.408 ? . 1_565
H(5) H(23) 2.565 ? . 3_666
H(5) H(28) 3.222 ? . 2_656
H(5) H(31) 3.579 ? . 3_666
H(6) O(8) 3.519 ? . 3_556
H(6) O(16) 2.652 ? . 3_556
H(6) C(18) 3.186 ? . 3_556
H(6) C(26) 3.329 ? . 3_556
H(6) H(11) 3.126 ? . 4_555
H(6) H(18) 3.552 ? . 4_545
H(6) H(19) 2.594 ? . 3_556
H(6) H(32) 3.449 ? . 4_555
H(7) C(11) 3.500 ? . 1_545
H(7) C(19) 3.416 ? . 1_545
H(7) C(31) 3.174 ? . 2_646
H(7) H(27) 2.438 ? . 2_646
H(7) H(28) 3.429 ? . 2_646
H(7) H(29) 3.240 ? . 2_646
H(7) H(30) 3.213 ? . 4_545
H(8) O(2) 2.625 ? . 4_555
H(8) C(3) 3.136 ? . 4_555
H(8) C(9) 3.457 ? . 4_555
H(8) C(22) 3.230 ? . 4_555
H(8) H(11) 3.102 ? . 4_555
H(8) H(16) 2.471 ? . 4_555
H(8) H(18) 3.279 ? . 4_545
H(8) H(19) 2.941 ? . 3_556
H(8) H(32) 3.029 ? . 4_555
H(8) H(33) 2.811 ? . 4_555
H(9) C(17) 3.341 ? . 4_545
H(9) C(19) 3.516 ? . 4_555
H(9) H(1) 3.122 ? . 2_646
H(9) H(4) 3.139 ? . 4_555
H(9) H(14) 3.502 ? . 4_545
H(9) H(15) 2.550 ? . 4_545
H(9) H(16) 2.962 ? . 4_555
H(9) H(27) 3.185 ? . 2_646
H(9) H(30) 3.560 ? . 4_545
H(10) H(26) 3.228 ? . 4_555
H(10) H(30) 2.824 ? . 4_555
H(11) C(26) 3.317 ? . 2_555
H(11) H(6) 3.126 ? . 4_554
H(11) H(8) 3.102 ? . 4_554
H(11) H(18) 3.219 ? . 2_555
H(11) H(19) 2.636 ? . 2_555
H(12) C(30) 3.183 ? . 4_555
H(12) H(24) 2.948 ? . 2_555
H(12) H(24) 2.814 ? . 4_555
H(12) H(25) 3.308 ? . 4_555
H(12) H(26) 2.921 ? . 4_555
H(13) O(16) 2.879 ? . 3_556
H(13) H(2) 3.215 ? . 3_556
H(14) C(19) 3.528 ? . 1_545
H(14) H(4) 2.597 ? . 1_545
H(14) H(9) 3.502 ? . 4_544
H(15) C(28) 3.110 ? . 4_544
H(15) H(4) 3.128 ? . 1_545
H(15) H(9) 2.550 ? . 4_544
H(15) H(16) 3.193 ? . 1_545
H(16) O(16) 3.148 ? . 1_565
H(16) C(4) 3.594 ? . 1_565
H(16) C(18) 3.279 ? . 1_565
H(16) C(27) 3.193 ? . 4_554
H(16) C(28) 3.428 ? . 4_554
H(16) H(3) 3.502 ? . 1_565
H(16) H(8) 2.471 ? . 4_554
H(16) H(9) 2.962 ? . 4_554
H(16) H(15) 3.193 ? . 1_565
H(17) O(16) 3.347 ? . 1_565
H(17) C(4) 3.462 ? . 1_565
H(17) C(13) 3.146 ? . 1_565
H(17) C(14) 2.962 ? . 1_565
H(17) C(18) 3.578 ? . 1_565
H(17) C(25) 3.599 ? . 1_565
H(17) C(30) 3.471 ? . 4_555
H(17) H(2) 2.854 ? . 1_565
H(17) H(3) 2.469 ? . 1_565
H(17) H(25) 3.121 ? . 4_555
H(17) H(26) 3.097 ? . 4_555
H(18) O(8) 3.264 ? . 2_545
H(18) C(18) 3.599 ? . 2_545
H(18) C(23) 3.397 ? . 4_544
H(18) C(27) 3.229 ? . 4_544
H(18) H(6) 3.552 ? . 4_544
H(18) H(8) 3.279 ? . 4_544
H(18) H(11) 3.219 ? . 2_545
H(18) H(19) 3.508 ? . 2_545
H(19) O(2) 2.802 ? . 2_545
H(19) C(7) 3.387 ? . 2_545
H(19) C(23) 3.267 ? . 3_556
H(19) C(27) 3.439 ? . 3_556
H(19) H(6) 2.594 ? . 3_556
H(19) H(8) 2.941 ? . 3_556
H(19) H(11) 2.636 ? . 2_545
H(19) H(18) 3.508 ? . 2_555
H(20) H(30) 3.528 ? . 4_555
H(20) H(32) 3.565 ? . 4_555
H(21) H(4) 2.989 ? . 1_545
H(22) H(5) 3.408 ? . 1_545
H(22) H(29) 3.013 ? . 2_646
H(22) H(31) 2.659 ? . 3_656
H(23) C(19) 3.505 ? . 3_666
H(23) C(24) 3.240 ? . 3_666
H(23) H(4) 3.101 ? . 3_666
H(23) H(5) 2.565 ? . 3_666
H(23) H(31) 3.510 ? . 3_656
H(24) O(2) 2.812 ? . 2_545
H(24) O(16) 3.258 ? . 2_555
H(24) C(9) 3.318 ? . 2_545
H(24) H(12) 2.948 ? . 2_545
H(24) H(12) 2.814 ? . 4_554
H(25) O(2) 3.296 ? . 2_545
H(25) C(5) 3.404 ? . 4_544
H(25) C(13) 3.509 ? . 4_544
H(25) C(14) 3.584 ? . 4_544
H(25) C(23) 3.575 ? . 4_544
H(25) H(2) 2.689 ? . 4_544
H(25) H(12) 3.308 ? . 4_554
H(25) H(17) 3.121 ? . 4_554
H(26) C(9) 3.523 ? . 4_554
H(26) C(25) 3.490 ? . 4_544
H(26) H(10) 3.228 ? . 4_554
H(26) H(12) 2.921 ? . 4_554
H(26) H(17) 3.097 ? . 4_554
H(27) C(25) 3.157 ? . 2_656
H(27) C(28) 3.529 ? . 2_656
H(27) H(7) 2.438 ? . 2_656
H(27) H(9) 3.185 ? . 2_656
H(27) H(29) 3.531 ? . 2_646
H(27) H(31) 3.233 ? . 3_656
H(28) C(21) 3.087 ? . 2_646
H(28) C(24) 3.323 ? . 2_646
H(28) H(1) 2.795 ? . 2_646
H(28) H(5) 3.222 ? . 2_646
H(28) H(7) 3.429 ? . 2_656
H(28) H(29) 3.139 ? . 2_646
H(28) H(31) 3.395 ? . 4_555
H(28) H(32) 3.362 ? . 4_555
H(29) C(32) 3.252 ? . 4_555
H(29) H(7) 3.240 ? . 2_656
H(29) H(22) 3.013 ? . 2_656
H(29) H(27) 3.531 ? . 2_656
H(29) H(28) 3.139 ? . 2_656
H(29) H(30) 3.271 ? . 4_555
H(29) H(31) 2.691 ? . 4_555
H(29) H(32) 3.292 ? . 4_555
H(30) H(7) 3.213 ? . 4_544
H(30) H(9) 3.560 ? . 4_544
H(30) H(10) 2.824 ? . 4_554
H(30) H(20) 3.528 ? . 4_554
H(30) H(29) 3.271 ? . 4_554
H(31) C(29) 3.482 ? . 3_656
H(31) C(31) 3.424 ? . 4_554
H(31) H(5) 3.579 ? . 3_666
H(31) H(22) 2.659 ? . 3_656
H(31) H(23) 3.510 ? . 3_656
H(31) H(27) 3.233 ? . 3_656
H(31) H(28) 3.395 ? . 4_554
H(31) H(29) 2.691 ? . 4_554
H(32) C(23) 3.418 ? . 4_554
H(32) C(27) 3.178 ? . 4_554
H(32) H(6) 3.449 ? . 4_554
H(32) H(8) 3.029 ? . 4_554
H(32) H(20) 3.565 ? . 4_554
H(32) H(28) 3.362 ? . 4_554
H(32) H(29) 3.292 ? . 4_554
H(33) C(27) 3.533 ? . 4_554
H(33) H(8) 2.811 ? . 4_554

loop_
_geom_torsion_atom_site_label_1
_geom_torsion_atom_site_label_2
_geom_torsion_atom_site_label_3
_geom_torsion_atom_site_label_4
_geom_torsion
_geom_torsion_publ_flag
_geom_torsion_site_symmetry_1
_geom_torsion_site_symmetry_2
_geom_torsion_site_symmetry_3
_geom_torsion_site_symmetry_4
C(3) O(2) C(9) C(6) -10.36(17) ? . . . .
C(3) O(2) C(9) C(22) 104.44(16) ? . . . .
C(9) O(2) C(3) N(1) 34.52(16) ? . . . .
C(9) O(2) C(3) C(7) 161.49(14) ? . . . .
C(18) O(8) C(26) C(30) -171.26(19) ? . . . .
C(26) O(8) C(18) O(16) -1.0(3) ? . . . .
C(26) O(8) C(18) C(4) 179.81(16) ? . . . .
C(3) N(1) C(6) C(9) 35.46(16) ? . . . .
C(3) N(1) C(6) C(10) -77.63(14) ? . . . .
C(6) N(1) C(3) O(2) -43.64(14) ? . . . .
C(6) N(1) C(3) C(7) -167.52(14) ? . . . .
C(3) N(1) C(12) C(5) 159.81(13) ? . . . .
C(3) N(1) C(12) C(13) 34.99(18) ? . . . .
C(12) N(1) C(3) O(2) 73.18(16) ? . . . .
C(12) N(1) C(3) C(7) -50.70(19) ? . . . .
C(6) N(1) C(12) C(5) -88.19(14) ? . . . .
C(6) N(1) C(12) C(13) 146.98(13) ? . . . .
C(12) N(1) C(6) C(9) -85.87(14) ? . . . .
C(12) N(1) C(6) C(10) 161.04(12) ? . . . .
O(2) C(3) C(7) C(4) -81.78(16) ? . . . .
O(2) C(3) C(7) C(17) 154.72(14) ? . . . .
N(1) C(3) C(7) C(4) 39.71(19) ? . . . .
N(1) C(3) C(7) C(17) -83.80(18) ? . . . .
C(7) C(4) C(13) C(12) 3.9(2) ? . . . .
C(13) C(4) C(7) C(3) -16.5(2) ? . . . .
C(13) C(4) C(7) C(17) 106.90(18) ? . . . .
C(7) C(4) C(18) O(8) -9.5(2) ? . . . .
C(7) C(4) C(18) O(16) 171.32(18) ? . . . .
C(18) C(4) C(7) C(3) 164.52(14) ? . . . .
C(18) C(4) C(7) C(17) -72.05(18) ? . . . .
C(13) C(4) C(18) O(8) 171.54(16) ? . . . .
C(13) C(4) C(18) O(16) -7.7(2) ? . . . .
C(18) C(4) C(13) C(12) -177.10(15) ? . . . .
C(12) C(5) C(14) C(25) 177.39(17) ? . . . .
C(14) C(5) C(12) N(1) -64.67(19) ? . . . .
C(14) C(5) C(12) C(13) 60.3(2) ? . . . .
C(12) C(5) C(23) C(27) -177.17(19) ? . . . .
C(23) C(5) C(12) N(1) 113.50(18) ? . . . .
C(23) C(5) C(12) C(13) -121.51(19) ? . . . .
C(14) C(5) C(23) C(27) 1.0(3) ? . . . .
C(23) C(5) C(14) C(25) -0.8(2) ? . . . .
N(1) C(6) C(9) O(2) -15.91(18) ? . . . .
N(1) C(6) C(9) C(22) -135.30(15) ? . . . .
N(1) C(6) C(10) C(11) 122.30(15) ? . . . .
N(1) C(6) C(10) C(15) -59.4(2) ? . . . .
C(9) C(6) C(10) C(11) 9.22(19) ? . . . .
C(9) C(6) C(10) C(15) -172.53(17) ? . . . .
C(10) C(6) C(9) O(2) 104.80(15) ? . . . .
C(10) C(6) C(9) C(22) -14.59(18) ? . . . .
C(3) C(7) C(17) C(32) -78.5(2) ? . . . .
C(4) C(7) C(17) C(32) 157.64(18) ? . . . .
O(2) C(9) C(22) C(11) -99.01(17) ? . . . .
C(6) C(9) C(22) C(11) 14.7(2) ? . . . .
C(6) C(10) C(11) C(19) 178.50(18) ? . . . .
C(6) C(10) C(11) C(22) -0.01(18) ? . . . .
C(6) C(10) C(15) C(20) 4.8(2) ? . . . .
C(6) C(10) C(15) C(21) -177.18(18) ? . . . .
C(11) C(10) C(15) C(20) -177.09(18) ? . . . .
C(11) C(10) C(15) C(21) 0.9(2) ? . . . .
C(15) C(10) C(11) C(19) 0.1(2) ? . . . .
C(15) C(10) C(11) C(22) -178.40(17) ? . . . .
C(10) C(11) C(19) C(24) -1.3(3) ? . . . .
C(10) C(11) C(22) C(9) -9.5(2) ? . . . .
C(19) C(11) C(22) C(9) 172.1(2) ? . . . .
C(22) C(11) C(19) C(24) 176.9(2) ? . . . .
N(1) C(12) C(13) C(4) -12.3(2) ? . . . .
C(5) C(12) C(13) C(4) -134.50(17) ? . . . .
C(5) C(14) C(25) C(28) 0.1(2) ? . . . .
C(10) C(15) C(20) C(29) 100.2(2) ? . . . .
C(10) C(15) C(20) C(31) -134.67(19) ? . . . .
C(10) C(15) C(21) C(24) -0.7(3) ? . . . .
C(20) C(15) C(21) C(24) 177.3(2) ? . . . .
C(21) C(15) C(20) C(29) -77.7(2) ? . . . .
C(21) C(15) C(20) C(31) 47.4(2) ? . . . .
C(11) C(19) C(24) C(21) 1.5(3) ? . . . .
C(15) C(21) C(24) C(19) -0.5(3) ? . . . .
C(5) C(23) C(27) C(28) -0.5(3) ? . . . .
C(14) C(25) C(28) C(27) 0.5(3) ? . . . .
C(23) C(27) C(28) C(25) -0.3(3) ? . . . .
